data_7154318
loop_
_publ_author_name
'Cheng, Hong-Bo'
'Huang, Yao-Dong'
'Zhao, Lina'
'Li, Xu'
'Wu, Hai-Chen'

_publ_section_title
;
 A prominent bathochromic shift effect of indole-containing diarylethene
 derivatives.
;
_journal_issue 11
_journal_name_full 'Organic &amp; biomolecular chemistry'
_journal_page_first 3470
_journal_page_last 3475
_journal_paper_doi 10.1039/c4ob02619e
_journal_volume 13
_journal_year 2015
_chemical_formula_sum 'C27 H24 F6 N2 O2'
_chemical_formula_weight 522.48
_chemical_name_systematic
;
?
;
_space_group_IT_number 14
_symmetry_cell_setting monoclinic
_symmetry_space_group_name_Hall '-P 2yn'
_symmetry_space_group_name_H-M 'P 1 21/n 1'
_atom_sites_solution_hydrogens geom
_atom_sites_solution_primary direct
_atom_sites_solution_secondary difmap
_audit_block_doi 10.5517/cctm1bs
_audit_creation_method SHELXL-97
_audit_update_record
;
2010-01-24 deposited with the CCDC.
2015-01-29 downloaded from the CCDC.
;
_cell_angle_alpha 90.00
_cell_angle_beta 105.585(5)
_cell_angle_gamma 90.00
_cell_formula_units_Z 4
_cell_length_a 12.040(4)
_cell_length_b 11.834(3)
_cell_length_c 17.361(5)
_cell_measurement_reflns_used 8111
_cell_measurement_temperature 113(2)
_cell_measurement_theta_max 27.9
_cell_measurement_theta_min 1.8
_cell_volume 2382.7(12)
_computing_cell_refinement CrystalClear
_computing_data_collection CrystalClear
_computing_data_reduction CrystalClear
_computing_molecular_graphics 'Bruker SHELXTL'
_computing_publication_material 'CrystalStructure 3.8'
_computing_structure_refinement 'SHELXL-97 (Sheldrick, 1997)'
_computing_structure_solution 'SHELXS-97 (Sheldrick, 1990)'
_diffrn_ambient_temperature 113(2)
_diffrn_detector_area_resol_mean 14.63
_diffrn_measured_fraction_theta_full 0.998
_diffrn_measured_fraction_theta_max 0.998
_diffrn_measurement_device_type 'Rigaku Saturn CCD area detector'
_diffrn_measurement_method '\w and \f scans'
_diffrn_radiation_monochromator multilayer
_diffrn_radiation_source 'rotating anode'
_diffrn_radiation_type MoK\a
_diffrn_radiation_wavelength 0.71073
_diffrn_reflns_av_R_equivalents 0.0303
_diffrn_reflns_av_sigmaI/netI 0.0298
_diffrn_reflns_limit_h_max 14
_diffrn_reflns_limit_h_min -10
_diffrn_reflns_limit_k_max 14
_diffrn_reflns_limit_k_min -14
_diffrn_reflns_limit_l_max 19
_diffrn_reflns_limit_l_min -20
_diffrn_reflns_number 16979
_diffrn_reflns_theta_full 25.02
_diffrn_reflns_theta_max 25.02
_diffrn_reflns_theta_min 1.85
_diffrn_standards_decay_% 0
_diffrn_standards_interval_count 0
_diffrn_standards_interval_time 0
_diffrn_standards_number 0
_exptl_absorpt_coefficient_mu 0.124
_exptl_absorpt_correction_T_max 0.9901
_exptl_absorpt_correction_T_min 0.9877
_exptl_absorpt_correction_type multi-scan
_exptl_absorpt_process_details CrystalClear
_exptl_crystal_colour Colorless
_exptl_crystal_density_diffrn 1.457
_exptl_crystal_density_meas 0
_exptl_crystal_density_method 'not measured'
_exptl_crystal_description Prism
_exptl_crystal_F_000 1080
_exptl_crystal_size_max 0.10
_exptl_crystal_size_mid 0.10
_exptl_crystal_size_min 0.08
_refine_diff_density_max 0.218
_refine_diff_density_min -0.256
_refine_diff_density_rms 0.049
_refine_ls_extinction_method none
_refine_ls_goodness_of_fit_ref 1.062
_refine_ls_hydrogen_treatment constr
_refine_ls_matrix_type full
_refine_ls_number_parameters 340
_refine_ls_number_reflns 4187
_refine_ls_number_restraints 0
_refine_ls_restrained_S_all 1.062
_refine_ls_R_factor_all 0.0468
_refine_ls_R_factor_gt 0.0384
_refine_ls_shift/su_max 0.005
_refine_ls_shift/su_mean 0.001
_refine_ls_structure_factor_coef Fsqd
_refine_ls_weighting_details 'calc w=1/[\s^2^(Fo^2^)+(0.0626P)^2^+0.0000P] where P=(Fo^2^+2Fc^2^)/3'
_refine_ls_weighting_scheme calc
_refine_ls_wR_factor_gt 0.0960
_refine_ls_wR_factor_ref 0.1008
_reflns_number_gt 3600
_reflns_number_total 4187
_reflns_threshold_expression >2sigma(I)
_cod_data_source_file c4ob02619e2.cif
_cod_data_source_block shelx
_cod_depositor_comments
;
The following automatic conversions were performed:

'_symmetry_cell_setting' value 'Monoclinic' changed to 'monoclinic'
according to
/usr/data/users/saulius/crontab/automatic-downloads/rss-feeds/RSC/lib/dictionaries/cif_core.dic
dictionary named 'cif_core.dic' version 2.4.2 from 2011-04-26.

'_exptl_absorpt_correction_type' value 'MULTI-SCAN' changed to
'multi-scan' according to
/usr/data/users/saulius/crontab/automatic-downloads/rss-feeds/RSC/lib/dictionaries/cif_core.dic
dictionary named 'cif_core.dic' version 2.4.2 from 2011-04-26.

'_refine_ls_hydrogen_treatment' value 'CONSTR' changed to 'constr'
according to
/usr/data/users/saulius/crontab/automatic-downloads/rss-feeds/RSC/lib/dictionaries/cif_core.dic
dictionary named 'cif_core.dic' version 2.4.2 from 2011-04-26.

Automatic conversion script
Id: cif_fix_values 3008 2015-01-20 13:52:24Z robertas 

 Adding full bibliography for 7154318.cif.
;
_cod_original_cell_volume 2382.5(12)
_cod_original_sg_symbol_H-M P2(1)/n
_cod_database_code 7154318

loop_
_symmetry_equiv_pos_as_xyz
'x, y, z'
'-x+1/2, y+1/2, -z+1/2'
'-x, -y, -z'
'x-1/2, -y-1/2, z-1/2'

loop_
_atom_site_label
_atom_site_type_symbol
_atom_site_fract_x
_atom_site_fract_y
_atom_site_fract_z
_atom_site_U_iso_or_equiv
_atom_site_adp_type
_atom_site_occupancy
_atom_site_symmetry_multiplicity
_atom_site_calc_flag
_atom_site_refinement_flags
F1 F 1.09795(9) 0.55685(8) 0.12496(6) 0.0264(2) Uani 1 1 d .
F2 F 1.08196(8) 0.39773(7) 0.18284(5) 0.0241(2) Uani 1 1 d .
F3 F 0.89849(9) 0.53628(7) 0.02425(5) 0.0268(2) Uani 1 1 d .
F4 F 0.93613(9) 0.35706(7) 0.04709(5) 0.0254(2) Uani 1 1 d .
F5 F 0.80171(9) 0.34400(7) 0.14161(6) 0.0256(2) Uani 1 1 d .
F6 F 0.71837(9) 0.48070(8) 0.06481(5) 0.0270(2) Uani 1 1 d .
O1 O 1.40482(10) 0.43945(9) 0.41537(7) 0.0246(3) Uani 1 1 d .
O2 O 0.41762(11) 0.74356(10) 0.05792(7) 0.0323(3) Uani 1 1 d .
N1 N 1.09706(12) 0.79127(10) 0.33328(8) 0.0205(3) Uani 1 1 d .
N2 N 0.69460(13) 0.57507(11) 0.33929(8) 0.0210(3) Uani 1 1 d .
C1 C 1.18377(15) 0.71229(13) 0.36042(9) 0.0188(4) Uani 1 1 d .
C2 C 1.28964(15) 0.72235(13) 0.41724(9) 0.0216(4) Uani 1 1 d .
H2 H 1.3128 0.7918 0.4443 0.026 Uiso 1 1 calc R
C3 C 1.35999(15) 0.62827(13) 0.43307(10) 0.0224(4) Uani 1 1 d .
H3 H 1.4331 0.6333 0.4711 0.027 Uiso 1 1 calc R
C4 C 1.32530(14) 0.52536(12) 0.39392(9) 0.0196(4) Uani 1 1 d .
C5 C 1.21998(14) 0.51418(12) 0.33790(9) 0.0181(4) Uani 1 1 d .
H5 H 1.1967 0.4438 0.3123 0.022 Uiso 1 1 calc R
C6 C 1.14811(14) 0.60964(12) 0.31982(9) 0.0166(3) Uani 1 1 d .
C7 C 1.03605(14) 0.63016(12) 0.26663(9) 0.0160(3) Uani 1 1 d .
C8 C 1.00832(14) 0.74198(13) 0.27622(9) 0.0187(4) Uani 1 1 d .
C9 C 0.90538(16) 0.80829(13) 0.23255(10) 0.0258(4) Uani 1 1 d .
H9A H 0.8562 0.8231 0.2682 0.039 Uiso 1 1 calc R
H9B H 0.8618 0.7652 0.1860 0.039 Uiso 1 1 calc R
H9C H 0.9304 0.8802 0.2147 0.039 Uiso 1 1 calc R
C10 C 1.10815(17) 0.91052(13) 0.35495(11) 0.0290(4) Uani 1 1 d .
H10A H 1.1518 0.9494 0.3227 0.044 Uiso 1 1 calc R
H10B H 1.1488 0.9180 0.4117 0.044 Uiso 1 1 calc R
H10C H 1.0313 0.9443 0.3450 0.044 Uiso 1 1 calc R
C11 C 1.37014(16) 0.32944(13) 0.38387(10) 0.0282(4) Uani 1 1 d .
H11A H 1.3030 0.3048 0.4013 0.042 Uiso 1 1 calc R
H11B H 1.4337 0.2761 0.4034 0.042 Uiso 1 1 calc R
H11C H 1.3499 0.3321 0.3253 0.042 Uiso 1 1 calc R
C12 C 0.96749(14) 0.55323(12) 0.20674(9) 0.0164(3) Uani 1 1 d .
C13 C 1.02198(15) 0.49197(12) 0.15034(9) 0.0185(4) Uani 1 1 d .
C14 C 0.91944(15) 0.45527(12) 0.08162(9) 0.0192(4) Uani 1 1 d .
C15 C 0.81846(15) 0.45169(13) 0.11924(9) 0.0192(4) Uani 1 1 d .
C16 C 0.85381(14) 0.52925(12) 0.19028(9) 0.0169(4) Uani 1 1 d .
C17 C 0.77171(14) 0.55975(12) 0.23567(9) 0.0175(4) Uani 1 1 d .
C18 C 0.66019(14) 0.61070(12) 0.20740(9) 0.0192(4) Uani 1 1 d .
C19 C 0.59638(15) 0.65393(13) 0.13274(10) 0.0211(4) Uani 1 1 d .
H19 H 0.6268 0.6520 0.0876 0.025 Uiso 1 1 calc R
C20 C 0.48879(16) 0.69900(13) 0.12708(10) 0.0248(4) Uani 1 1 d .
C21 C 0.44312(16) 0.70305(13) 0.19356(11) 0.0278(4) Uani 1 1 d .
H21 H 0.3681 0.7333 0.1875 0.033 Uiso 1 1 calc R
C22 C 0.50526(16) 0.66394(13) 0.26739(11) 0.0262(4) Uani 1 1 d .
H22 H 0.4750 0.6678 0.3125 0.031 Uiso 1 1 calc R
C23 C 0.61456(15) 0.61835(12) 0.27343(9) 0.0203(4) Uani 1 1 d .
C24 C 0.78966(15) 0.53905(12) 0.31686(9) 0.0188(4) Uani 1 1 d .
C25 C 0.88836(16) 0.48070(14) 0.37316(10) 0.0250(4) Uani 1 1 d .
H25A H 0.9333 0.5357 0.4112 0.037 Uiso 1 1 calc R
H25B H 0.9376 0.4461 0.3430 0.037 Uiso 1 1 calc R
H25C H 0.8591 0.4219 0.4023 0.037 Uiso 1 1 calc R
C26 C 0.67683(17) 0.56854(15) 0.41885(10) 0.0291(4) Uani 1 1 d .
H26A H 0.7455 0.5361 0.4560 0.044 Uiso 1 1 calc R
H26B H 0.6099 0.5206 0.4172 0.044 Uiso 1 1 calc R
H26C H 0.6632 0.6445 0.4368 0.044 Uiso 1 1 calc R
C27 C 0.45573(18) 0.73362(15) -0.01279(11) 0.0327(4) Uani 1 1 d .
H27A H 0.5269 0.7772 -0.0064 0.049 Uiso 1 1 calc R
H27B H 0.3961 0.7629 -0.0585 0.049 Uiso 1 1 calc R
H27C H 0.4704 0.6540 -0.0220 0.049 Uiso 1 1 calc R

loop_
_atom_site_aniso_label
_atom_site_aniso_U_11
_atom_site_aniso_U_22
_atom_site_aniso_U_33
_atom_site_aniso_U_23
_atom_site_aniso_U_13
_atom_site_aniso_U_12
F1 0.0253(6) 0.0290(5) 0.0286(5) -0.0039(4) 0.0135(5) -0.0081(4)
F2 0.0224(6) 0.0209(5) 0.0259(5) -0.0018(4) 0.0014(4) 0.0080(4)
F3 0.0323(7) 0.0274(5) 0.0201(5) 0.0064(4) 0.0057(5) 0.0046(4)
F4 0.0286(6) 0.0220(5) 0.0251(5) -0.0066(4) 0.0061(5) 0.0031(4)
F5 0.0277(6) 0.0180(5) 0.0309(5) -0.0019(4) 0.0075(5) -0.0052(4)
F6 0.0183(6) 0.0322(5) 0.0246(5) -0.0050(4) -0.0043(4) 0.0029(4)
O1 0.0171(7) 0.0201(6) 0.0304(6) -0.0004(5) -0.0042(5) 0.0027(5)
O2 0.0248(8) 0.0309(7) 0.0349(7) 0.0029(5) -0.0029(6) 0.0101(6)
N1 0.0212(9) 0.0142(6) 0.0239(7) -0.0029(5) 0.0024(6) 0.0007(6)
N2 0.0229(9) 0.0202(7) 0.0209(7) -0.0023(5) 0.0076(6) -0.0024(6)
C1 0.0184(10) 0.0173(8) 0.0208(8) -0.0003(6) 0.0054(7) -0.0012(7)
C2 0.0235(10) 0.0186(8) 0.0218(8) -0.0029(6) 0.0045(7) -0.0043(7)
C3 0.0148(10) 0.0270(9) 0.0213(8) 0.0009(7) -0.0021(7) -0.0029(7)
C4 0.0168(10) 0.0200(8) 0.0213(8) 0.0036(6) 0.0037(7) 0.0016(7)
C5 0.0178(10) 0.0156(8) 0.0201(8) -0.0011(6) 0.0035(7) -0.0007(7)
C6 0.0162(9) 0.0170(8) 0.0169(8) 0.0003(6) 0.0047(7) -0.0014(6)
C7 0.0129(9) 0.0166(8) 0.0182(8) -0.0002(6) 0.0034(7) -0.0009(6)
C8 0.0165(9) 0.0178(8) 0.0211(8) 0.0010(6) 0.0039(7) -0.0008(7)
C9 0.0232(11) 0.0199(8) 0.0305(9) -0.0003(7) 0.0007(8) 0.0040(7)
C10 0.0288(12) 0.0172(8) 0.0371(10) -0.0063(7) 0.0018(9) 0.0015(8)
C11 0.0259(11) 0.0218(9) 0.0311(10) -0.0032(7) -0.0024(8) 0.0054(8)
C12 0.0181(10) 0.0141(7) 0.0161(7) 0.0039(6) 0.0032(7) 0.0021(7)
C13 0.0174(9) 0.0158(8) 0.0221(8) 0.0030(6) 0.0050(7) 0.0003(7)
C14 0.0240(10) 0.0142(7) 0.0180(8) -0.0008(6) 0.0031(7) 0.0029(7)
C15 0.0158(9) 0.0178(8) 0.0206(8) 0.0018(6) -0.0011(7) 0.0009(7)
C16 0.0169(10) 0.0135(7) 0.0189(8) 0.0025(6) 0.0022(7) 0.0011(7)
C17 0.0159(9) 0.0142(7) 0.0216(8) 0.0004(6) 0.0038(7) -0.0012(7)
C18 0.0171(10) 0.0135(8) 0.0266(9) -0.0007(6) 0.0052(7) -0.0035(7)
C19 0.0183(10) 0.0174(8) 0.0261(9) 0.0005(7) 0.0034(7) 0.0002(7)
C20 0.0221(10) 0.0168(8) 0.0305(9) 0.0004(7) -0.0014(8) 0.0004(7)
C21 0.0186(10) 0.0225(9) 0.0417(11) -0.0041(7) 0.0071(9) 0.0040(7)
C22 0.0229(11) 0.0211(8) 0.0368(10) -0.0058(7) 0.0116(9) -0.0001(8)
C23 0.0189(10) 0.0143(8) 0.0270(9) -0.0031(6) 0.0050(7) -0.0025(7)
C24 0.0188(10) 0.0146(8) 0.0231(8) -0.0027(6) 0.0059(7) -0.0036(7)
C25 0.0279(11) 0.0246(9) 0.0205(8) 0.0027(7) 0.0032(8) 0.0017(8)
C26 0.0348(12) 0.0306(9) 0.0255(9) -0.0011(7) 0.0142(9) -0.0023(8)
C27 0.0293(12) 0.0296(10) 0.0322(10) 0.0028(8) -0.0040(9) -0.0005(8)

loop_
_atom_type_symbol
_atom_type_description
_atom_type_scat_dispersion_real
_atom_type_scat_dispersion_imag
_atom_type_scat_source
C C 0.0033 0.0016 'International Tables Vol C Tables 4.2.6.8 and 6.1.1.4'
H H 0.0000 0.0000 'International Tables Vol C Tables 4.2.6.8 and 6.1.1.4'
N N 0.0061 0.0033 'International Tables Vol C Tables 4.2.6.8 and 6.1.1.4'
O O 0.0106 0.0060 'International Tables Vol C Tables 4.2.6.8 and 6.1.1.4'
F F 0.0171 0.0103 'International Tables Vol C Tables 4.2.6.8 and 6.1.1.4'

loop_
_geom_angle_atom_site_label_1
_geom_angle_atom_site_label_2
_geom_angle_atom_site_label_3
_geom_angle
C4 O1 C11 117.26(13)
C20 O2 C27 116.72(14)
C8 N1 C1 109.08(12)
C8 N1 C10 126.57(14)
C1 N1 C10 123.83(14)
C24 N2 C23 109.27(13)
C24 N2 C26 126.82(15)
C23 N2 C26 123.90(14)
N1 C1 C2 130.25(14)
N1 C1 C6 108.07(14)
C2 C1 C6 121.68(14)
C3 C2 C1 117.91(14)
C3 C2 H2 121.0
C1 C2 H2 121.0
C2 C3 C4 121.11(16)
C2 C3 H3 119.4
C4 C3 H3 119.4
O1 C4 C5 124.02(14)
O1 C4 C3 114.52(15)
C5 C4 C3 121.46(15)
C4 C5 C6 118.26(14)
C4 C5 H5 120.9
C6 C5 H5 120.9
C5 C6 C1 119.56(15)
C5 C6 C7 134.01(14)
C1 C6 C7 106.41(13)
C8 C7 C6 107.41(13)
C8 C7 C12 124.95(15)
C6 C7 C12 127.34(13)
N1 C8 C7 109.01(14)
N1 C8 C9 121.43(14)
C7 C8 C9 129.49(15)
C8 C9 H9A 109.5
C8 C9 H9B 109.5
H9A C9 H9B 109.5
C8 C9 H9C 109.5
H9A C9 H9C 109.5
H9B C9 H9C 109.5
N1 C10 H10A 109.5
N1 C10 H10B 109.5
H10A C10 H10B 109.5
N1 C10 H10C 109.5
H10A C10 H10C 109.5
H10B C10 H10C 109.5
O1 C11 H11A 109.5
O1 C11 H11B 109.5
H11A C11 H11B 109.5
O1 C11 H11C 109.5
H11A C11 H11C 109.5
H11B C11 H11C 109.5
C16 C12 C7 128.95(14)
C16 C12 C13 110.83(14)
C7 C12 C13 120.17(14)
F1 C13 F2 105.60(13)
F1 C13 C12 112.91(12)
F2 C13 C12 113.56(12)
F1 C13 C14 112.37(13)
F2 C13 C14 108.45(12)
C12 C13 C14 104.04(13)
F4 C14 F3 107.66(12)
F4 C14 C15 113.41(12)
F3 C14 C15 108.74(13)
F4 C14 C13 113.95(13)
F3 C14 C13 108.88(12)
C15 C14 C13 104.03(13)
F6 C15 F5 105.22(13)
F6 C15 C16 114.72(13)
F5 C15 C16 111.58(12)
F6 C15 C14 110.75(13)
F5 C15 C14 110.09(12)
C16 C15 C14 104.56(13)
C12 C16 C17 128.76(14)
C12 C16 C15 110.42(14)
C17 C16 C15 120.54(14)
C24 C17 C18 107.32(14)
C24 C17 C16 123.97(15)
C18 C17 C16 128.68(14)
C23 C18 C19 119.42(15)
C23 C18 C17 106.52(14)
C19 C18 C17 134.02(15)
C20 C19 C18 118.29(16)
C20 C19 H19 120.9
C18 C19 H19 120.9
O2 C20 C19 124.18(16)
O2 C20 C21 114.40(16)
C19 C20 C21 121.42(16)
C22 C21 C20 121.15(17)
C22 C21 H21 119.4
C20 C21 H21 119.4
C21 C22 C23 117.60(17)
C21 C22 H22 121.2
C23 C22 H22 121.2
N2 C23 C22 129.64(15)
N2 C23 C18 108.29(14)
C22 C23 C18 122.07(15)
N2 C24 C17 108.60(15)
N2 C24 C25 122.47(14)
C17 C24 C25 128.80(15)
C24 C25 H25A 109.5
C24 C25 H25B 109.5
H25A C25 H25B 109.5
C24 C25 H25C 109.5
H25A C25 H25C 109.5
H25B C25 H25C 109.5
N2 C26 H26A 109.5
N2 C26 H26B 109.5
H26A C26 H26B 109.5
N2 C26 H26C 109.5
H26A C26 H26C 109.5
H26B C26 H26C 109.5
O2 C27 H27A 109.5
O2 C27 H27B 109.5
H27A C27 H27B 109.5
O2 C27 H27C 109.5
H27A C27 H27C 109.5
H27B C27 H27C 109.5

loop_
_geom_bond_atom_site_label_1
_geom_bond_atom_site_label_2
_geom_bond_distance
F1 C13 1.3552(18)
F2 C13 1.3654(18)
F3 C14 1.3564(17)
F4 C14 1.3473(17)
F5 C15 1.3629(18)
F6 C15 1.3605(19)
O1 C4 1.3774(19)
O1 C11 1.4302(19)
O2 C20 1.379(2)
O2 C27 1.426(2)
N1 C8 1.376(2)
N1 C1 1.386(2)
N1 C10 1.457(2)
N2 C24 1.372(2)
N2 C23 1.381(2)
N2 C26 1.455(2)
C1 C2 1.392(2)
C1 C6 1.412(2)
C2 C3 1.381(2)
C2 H2 0.9500
C3 C4 1.402(2)
C3 H3 0.9500
C4 C5 1.382(2)
C5 C6 1.406(2)
C5 H5 0.9500
C6 C7 1.436(2)
C7 C8 1.386(2)
C7 C12 1.459(2)
C8 C9 1.491(2)
C9 H9A 0.9800
C9 H9B 0.9800
C9 H9C 0.9800
C10 H10A 0.9800
C10 H10B 0.9800
C10 H10C 0.9800
C11 H11A 0.9800
C11 H11B 0.9800
C11 H11C 0.9800
C12 C16 1.351(2)
C12 C13 1.503(2)
C13 C14 1.531(2)
C14 C15 1.527(2)
C15 C16 1.504(2)
C16 C17 1.465(2)
C17 C24 1.389(2)
C17 C18 1.433(2)
C18 C23 1.401(2)
C18 C19 1.413(2)
C19 C20 1.380(2)
C19 H19 0.9500
C20 C21 1.406(3)
C21 C22 1.379(3)
C21 H21 0.9500
C22 C23 1.400(2)
C22 H22 0.9500
C24 C25 1.490(2)
C25 H25A 0.9800
C25 H25B 0.9800
C25 H25C 0.9800
C26 H26A 0.9800
C26 H26B 0.9800
C26 H26C 0.9800
C27 H27A 0.9800
C27 H27B 0.9800
C27 H27C 0.9800

loop_
_geom_torsion_atom_site_label_1
_geom_torsion_atom_site_label_2
_geom_torsion_atom_site_label_3
_geom_torsion_atom_site_label_4
_geom_torsion
C8 N1 C1 C2 179.77(16)
C10 N1 C1 C2 7.5(3)
C8 N1 C1 C6 -0.62(17)
C10 N1 C1 C6 -172.90(14)
N1 C1 C2 C3 179.66(16)
C6 C1 C2 C3 0.1(2)
C1 C2 C3 C4 -0.8(2)
C11 O1 C4 C5 -7.1(2)
C11 O1 C4 C3 173.75(14)
C2 C3 C4 O1 179.50(14)
C2 C3 C4 C5 0.3(2)
O1 C4 C5 C6 -178.17(14)
C3 C4 C5 C6 1.0(2)
C4 C5 C6 C1 -1.6(2)
C4 C5 C6 C7 -179.94(16)
N1 C1 C6 C5 -178.51(14)
C2 C1 C6 C5 1.1(2)
N1 C1 C6 C7 0.22(17)
C2 C1 C6 C7 179.87(14)
C5 C6 C7 C8 178.72(17)
C1 C6 C7 C8 0.25(17)
C5 C6 C7 C12 -7.4(3)
C1 C6 C7 C12 174.11(14)
C1 N1 C8 C7 0.79(18)
C10 N1 C8 C7 172.80(15)
C1 N1 C8 C9 -176.46(14)
C10 N1 C8 C9 -4.4(3)
C6 C7 C8 N1 -0.64(17)
C12 C7 C8 N1 -174.68(14)
C6 C7 C8 C9 176.32(16)
C12 C7 C8 C9 2.3(3)
C8 C7 C12 C16 -51.5(2)
C6 C7 C12 C16 135.69(17)
C8 C7 C12 C13 125.58(17)
C6 C7 C12 C13 -47.3(2)
C16 C12 C13 F1 138.59(14)
C7 C12 C13 F1 -38.95(19)
C16 C12 C13 F2 -101.23(16)
C7 C12 C13 F2 81.22(17)
C16 C12 C13 C14 16.47(16)
C7 C12 C13 C14 -161.07(13)
F1 C13 C14 F4 89.67(15)
F2 C13 C14 F4 -26.68(17)
C12 C13 C14 F4 -147.86(12)
F1 C13 C14 F3 -30.52(17)
F2 C13 C14 F3 -146.87(12)
C12 C13 C14 F3 91.96(14)
F1 C13 C14 C15 -146.33(12)
F2 C13 C14 C15 97.32(13)
C12 C13 C14 C15 -23.86(14)
F4 C14 C15 F6 -88.53(15)
F3 C14 C15 F6 31.21(16)
C13 C14 C15 F6 147.12(12)
F4 C14 C15 F5 27.42(18)
F3 C14 C15 F5 147.15(12)
C13 C14 C15 F5 -96.93(13)
F4 C14 C15 C16 147.39(13)
F3 C14 C15 C16 -92.88(14)
C13 C14 C15 C16 23.04(14)
C7 C12 C16 C17 -10.6(3)
C13 C12 C16 C17 172.16(14)
C7 C12 C16 C15 175.58(14)
C13 C12 C16 C15 -1.69(17)
F6 C15 C16 C12 -135.37(14)
F5 C15 C16 C12 105.09(15)
C14 C15 C16 C12 -13.88(16)
F6 C15 C16 C17 50.20(19)
F5 C15 C16 C17 -69.34(18)
C14 C15 C16 C17 171.70(13)
C12 C16 C17 C24 -51.8(2)
C15 C16 C17 C24 121.49(17)
C12 C16 C17 C18 130.53(18)
C15 C16 C17 C18 -56.2(2)
C24 C17 C18 C23 -0.25(16)
C16 C17 C18 C23 177.72(14)
C24 C17 C18 C19 177.25(17)
C16 C17 C18 C19 -4.8(3)
C23 C18 C19 C20 -2.2(2)
C17 C18 C19 C20 -179.44(16)
C27 O2 C20 C19 5.0(2)
C27 O2 C20 C21 -175.24(14)
C18 C19 C20 O2 -179.79(14)
C18 C19 C20 C21 0.4(2)
O2 C20 C21 C22 -178.56(15)
C19 C20 C21 C22 1.2(2)
C20 C21 C22 C23 -1.1(2)
C24 N2 C23 C22 179.61(16)
C26 N2 C23 C22 0.5(3)
C24 N2 C23 C18 -0.55(17)
C26 N2 C23 C18 -179.67(13)
C21 C22 C23 N2 179.07(16)
C21 C22 C23 C18 -0.8(2)
C19 C18 C23 N2 -177.45(14)
C17 C18 C23 N2 0.48(17)
C19 C18 C23 C22 2.4(2)
C17 C18 C23 C22 -179.66(14)
C23 N2 C24 C17 0.39(17)
C26 N2 C24 C17 179.47(14)
C23 N2 C24 C25 -175.70(14)
C26 N2 C24 C25 3.4(2)
C18 C17 C24 N2 -0.08(17)
C16 C17 C24 N2 -178.17(13)
C18 C17 C24 C25 175.69(15)
C16 C17 C24 C25 -2.4(3)
